data_4103436
loop_
_publ_author_name
'Steven Harthong'
'B\'eatrice Dubessy'
'J\'er\^ome Vachon'
'Christophe Aronica'
'Jean-Christophe Mulatier'
'Jean-Pierre Dutasta'

_publ_contact_author_address
; Ecole Normale Sup\'erieure de Lyon,
Laboratoire de Chimie,
46 all\'ee d'Italie
69364 Lyon Cedex 07
France
;
_publ_contact_author_email christophe.aronica@ens-lyon.fr
_publ_contact_author_fax +0033472728860
_publ_contact_author_name 'Christophe Aronica'
_publ_contact_author_phone +0033472728864
_publ_section_title
;
 Restricted Guest Tumbling in Phosphorylated Self-Assembled Capsules
;
_journal_name_full 'Journal of the American Chemical Society'
_journal_page_first 15637
_journal_page_last 15643
_journal_paper_doi 10.1021/ja104388t
_journal_volume 132
_journal_year 2010
_chemical_formula_moiety 'C76 H62 Cl4 O12 P2'
_chemical_formula_sum 'C76 H62 Cl4 O12 P2'
_chemical_formula_weight 1371.08
_space_group_IT_number 2
_symmetry_cell_setting triclinic
_symmetry_space_group_name_Hall '-P 1'
_symmetry_space_group_name_H-M 'P -1'
_atom_sites_solution_hydrogens geom
_atom_sites_solution_primary direct
_audit_creation_date 08-10-23
_audit_creation_method CRYSTALS_ver_12.85
_cell_angle_alpha 102.010(5)
_cell_angle_beta 94.551(5)
_cell_angle_gamma 109.412(6)
_cell_formula_units_Z 2
_cell_length_a 11.4032(11)
_cell_length_b 15.5339(16)
_cell_length_c 21.616(2)
_cell_measurement_reflns_used 0
_cell_measurement_temperature 293
_cell_measurement_theta_max 0
_cell_measurement_theta_min 0
_cell_volume 3486.2(6)
_computing_cell_refinement 'USER DEFINED CELL REFINEMENT'
_computing_data_collection 'USER DEFINED DATA COLLECTION'
_computing_data_reduction 'USER DEFINED DATA REDUCTION'
_computing_molecular_graphics 'CAMERON (Watkin et al., 1996)'
_computing_publication_material 'CRYSTALS (Betteridge et al., 2003)'
_computing_structure_refinement 'CRYSTALS (Betteridge et al., 2003)'
_computing_structure_solution 'SHELXS 86 (Sheldrick, 1986)'
_diffrn_ambient_temperature 293
_diffrn_measured_fraction_theta_full 0.911
_diffrn_measured_fraction_theta_max 0.900
_diffrn_measurement_device Unknown
_diffrn_measurement_device_type Serial
_diffrn_measurement_method \w/2\q
_diffrn_radiation_monochromator graphite
_diffrn_radiation_type 'Mo K\a'
_diffrn_radiation_wavelength 0.71073
_diffrn_reflns_av_R_equivalents 0.068
_diffrn_reflns_limit_h_max 12
_diffrn_reflns_limit_h_min -12
_diffrn_reflns_limit_k_max 16
_diffrn_reflns_limit_k_min -16
_diffrn_reflns_limit_l_max 22
_diffrn_reflns_limit_l_min -22
_diffrn_reflns_number 12137
_diffrn_reflns_theta_full 18.538
_diffrn_reflns_theta_max 22.069
_diffrn_reflns_theta_min 4.581
_diffrn_standards_number 0
_exptl_absorpt_coefficient_mu 0.277
_exptl_absorpt_correction_T_max 1.0000
_exptl_absorpt_correction_T_min 1.0000
_exptl_absorpt_correction_type none
_exptl_crystal_colour white
_exptl_crystal_density_diffrn 1.306
_exptl_crystal_density_method 'not measured'
_exptl_crystal_description plate
_exptl_crystal_F_000 1424
_exptl_crystal_size_max 0.1
_exptl_crystal_size_mid 0.1
_exptl_crystal_size_min 0.1
_refine_diff_density_max 2.00
_refine_diff_density_min -1.22
_refine_ls_extinction_method None
_refine_ls_goodness_of_fit_ref 1.1131
_refine_ls_hydrogen_treatment noref
_refine_ls_matrix_type full
_refine_ls_number_parameters 847
_refine_ls_number_reflns 4451
_refine_ls_number_restraints 111
_refine_ls_R_factor_all 0.1955
_refine_ls_R_factor_gt 0.1439
_refine_ls_shift/su_max 0.152250
_refine_ls_structure_factor_coef F
_refine_ls_weighting_details
;
 Method, part 1, Chebychev polynomial, (Watkin, 1994, Prince, 1982) 
 [weight] = 1.0/[A~0~*T~0~(x)+A~1~*T~1~(x) ... +A~n-1~]*T~n-1~(x)] 
 where A~i~ are the Chebychev coefficients listed below and x= Fcalc/Fmax 
 Method = Robust Weighting (Prince, 1982) 
 W = [weight] * [1-(deltaF/6*sigmaF)^2^]^2^ 
 A~i~ are: 
 1.87 1.15 1.10 
;
_refine_ls_weighting_scheme calc
_refine_ls_wR_factor_all 0.1983
_refine_ls_wR_factor_gt 0.1486
_refine_ls_wR_factor_ref 0.1418
_reflns_limit_h_max 11
_reflns_limit_h_min -12
_reflns_limit_k_max 16
_reflns_limit_k_min -16
_reflns_limit_l_max 22
_reflns_limit_l_min 0
_reflns_number_gt 5071
_reflns_number_total 7766
_reflns_threshold_expression I>2.0\s(I)
_oxford_diffrn_Wilson_B_factor 0.00
_oxford_diffrn_Wilson_scale 0.00
_oxford_refine_ls_r_factor_ref 0.1329
_oxford_refine_ls_scale 0.2070(12)
_oxford_reflns_number_all 7766
_oxford_reflns_threshold_expression_ref I>3.0\s(I)
_oxford_structure_analysis_title 'import in P -1'
_cod_data_source_file ja104388t_si_002.cif
_cod_data_source_block AB
_cod_original_sg_symbol_H-M 'P -1 '
_cod_database_code 4103436

loop_
_symmetry_equiv_pos_as_xyz
x,y,z
-x,-y,-z

loop_
_atom_site_label
_atom_site_type_symbol
_atom_site_fract_x
_atom_site_fract_y
_atom_site_fract_z
_atom_site_U_iso_or_equiv
_atom_site_occupancy
_atom_site_adp_type
_atom_site_refinement_flags_posn
_atom_site_refinement_flags_adp
P1 P 0.0478(3) 0.7478(2) 0.07629(17) 0.0317 1.0000 Uani . .
O2 O 0.0047(7) 0.8358(5) 0.0903(4) 0.0289 1.0000 Uani . .
C3 C 0.0927(11) 0.9291(9) 0.1073(7) 0.0323 1.0000 Uani . .
C4 C 0.1029(11) 0.9785(9) 0.0591(7) 0.0376 1.0000 Uani . .
C5 C 0.1855(12) 1.0690(9) 0.0705(6) 0.0312 1.0000 Uani . .
O6 O 0.1894(10) 1.1138(7) 0.0231(5) 0.0609 1.0000 Uani . U
C7 C 0.2595(12) 1.1159(8) 0.1326(6) 0.0298 1.0000 Uani . .
C8 C 0.3519(12) 1.2177(9) 0.1471(6) 0.0339 1.0000 Uani . .
C9 C 0.4824(13) 1.2219(9) 0.1272(7) 0.0359 1.0000 Uani . .
C10 C 0.5736(11) 1.2125(8) 0.1691(6) 0.0293 1.0000 Uani . .
C11 C 0.6917(12) 1.2147(8) 0.1540(6) 0.0297 1.0000 Uani . .
C12 C 0.7126(11) 1.2246(8) 0.0926(6) 0.0286 1.0000 Uani . .
O13 O 0.8243(8) 1.2233(6) 0.0752(4) 0.0360 1.0000 Uani . .
C14 C 0.6249(12) 1.2375(9) 0.0507(7) 0.0373 1.0000 Uani . .
C15 C 0.5081(12) 1.2346(8) 0.0687(6) 0.0307 1.0000 Uani . .
O16 O 0.4192(7) 1.2459(6) 0.0275(4) 0.0334 1.0000 Uani . .
C17 C 0.7912(12) 1.2058(9) 0.2005(7) 0.0351 1.0000 Uani . .
C18 C 0.7671(11) 1.0977(9) 0.1958(6) 0.0338 1.0000 Uani . .
C19 C 0.6937(11) 1.0526(9) 0.2365(6) 0.0285 1.0000 Uani . U
C26 C 0.6725(11) 0.9621(9) 0.2375(6) 0.0326 1.0000 Uani . .
C27 C 0.5879(12) 0.9114(9) 0.2804(6) 0.0343 1.0000 Uani . .
C28 C 0.4541(12) 0.8656(9) 0.2457(6) 0.0335 1.0000 Uani . .
C29 C 0.3634(12) 0.9107(9) 0.2495(6) 0.0321 1.0000 Uani . .
C30 C 0.2431(12) 0.8672(9) 0.2167(6) 0.0322 1.0000 Uani . .
C31 C 0.1492(12) 0.9187(9) 0.2198(6) 0.0327 1.0000 Uani . .
C32 C 0.1589(11) 0.9701(8) 0.1679(6) 0.0257 1.0000 Uani . .
C33 C 0.2450(11) 1.0650(9) 0.1782(6) 0.0311 1.0000 Uani . U
C35 C 0.1579(11) 0.9783(9) 0.2868(6) 0.0331 1.0000 Uani . .
C36 C 0.0504(12) 1.0140(10) 0.2951(6) 0.0371 1.0000 Uani . .
C37 C 0.0649(15) 1.0828(12) 0.3577(9) 0.0627 1.0000 Uani . U
C38 C 0.0816(17) 1.0576(14) 0.4150(10) 0.0764 1.0000 Uani . U
C39 C 0.0990(19) 1.1238(18) 0.4745(8) 0.0895 1.0000 Uani . U
C40 C 0.106(2) 1.2165(16) 0.4741(12) 0.0963 1.0000 Uani . U
C41 C 0.093(2) 1.2386(15) 0.4197(11) 0.0944 1.0000 Uani . U
C42 C 0.0717(19) 1.1754(13) 0.3604(9) 0.0737 1.0000 Uani . U
C46 C 0.2103(13) 0.7768(9) 0.1783(6) 0.0350 1.0000 Uani . .
O47 O 0.0845(7) 0.7307(6) 0.1437(4) 0.0318 1.0000 Uani . .
C48 C 0.2925(11) 0.7285(8) 0.1713(6) 0.0288 1.0000 Uani . .
C49 C 0.4131(12) 0.7748(9) 0.2058(7) 0.0335 1.0000 Uani . .
O50 O 0.4927(8) 0.7231(6) 0.2014(4) 0.0324 1.0000 Uani . .
P51 P 0.5949(3) 0.7322(2) 0.15505(17) 0.0316 1.0000 Uani . .
O52 O 0.7166(8) 0.8180(6) 0.1914(4) 0.0323 1.0000 Uani . .
C54 C 0.7290(11) 0.9132(8) 0.1917(6) 0.0295 1.0000 Uani . .
C56 C 0.7991(12) 0.9543(8) 0.1521(7) 0.0339 1.0000 Uani . .
C58 C 0.8209(11) 1.0497(8) 0.1536(6) 0.0298 1.0000 Uani . .
O60 O 0.5464(8) 0.7370(6) 0.0924(4) 0.0378 1.0000 Uani . .
C61 C 0.6366(13) 0.6336(9) 0.1613(6) 0.0370 1.0000 Uani . .
C62 C 0.5341(13) 0.5458(10) 0.1471(7) 0.0416 1.0000 Uani . .
C66 C 0.7569(11) 0.6349(9) 0.1734(6) 0.0358 1.0000 Uani . .
C67 C 0.7790(13) 0.5525(10) 0.1730(7) 0.0442 1.0000 Uani . .
C68 C 0.6802(15) 0.4688(9) 0.1603(7) 0.0430 1.0000 Uani . .
C69 C 0.5581(15) 0.4635(10) 0.1462(8) 0.0503 1.0000 Uani . .
C70 C 0.6015(15) 0.9765(12) 0.3459(8) 0.0565 1.0000 Uani . U
C71 C 0.7296(15) 1.0062(13) 0.3882(7) 0.0622 1.0000 Uani . .
C72 C 0.7290(19) 1.0508(18) 0.4533(12) 0.0918 1.0000 Uani . U
C74 C 0.769(2) 1.123(2) 0.4868(13) 0.1164 1.0000 Uani D U
C76 C 0.764(2) 1.181(2) 0.5493(10) 0.1096 1.0000 Uani D U
C77 C 0.710(2) 1.1261(18) 0.5789(13) 0.1073 1.0000 Uani . U
C78 C 0.655(3) 1.0217(18) 0.5550(11) 0.1096 1.0000 Uani . U
C79 C 0.666(2) 0.9847(15) 0.4940(10) 0.0909 1.0000 Uani . U
C85 C 0.8088(14) 1.2637(10) 0.2675(7) 0.0482 1.0000 Uani . U
C86 C 0.8633(15) 1.3704(9) 0.2713(7) 0.0472 1.0000 Uani . .
C91 C 0.3660(12) 1.2726(9) 0.2173(6) 0.0336 1.0000 Uani . .
C92 C 0.2426(13) 1.2802(10) 0.2358(7) 0.0451 1.0000 Uani . .
C93 C 0.2067(12) 1.3527(9) 0.2127(7) 0.0385 1.0000 Uani . .
C94 C 0.2482(18) 1.4448(12) 0.2500(11) 0.0774 1.0000 Uani . U
C95 C 0.2113(19) 1.5147(12) 0.2303(10) 0.0782 1.0000 Uani . U
C96 C 0.133(2) 1.4909(13) 0.1719(10) 0.0783 1.0000 Uani . U
C97 C 0.0884(15) 1.3963(13) 0.1338(9) 0.0638 1.0000 Uani . U
C98 C 0.1255(15) 1.3311(11) 0.1551(8) 0.0566 1.0000 Uani . U
O102 O 0.1524(8) 0.7590(6) 0.0391(4) 0.0412 1.0000 Uani . .
C103 C -0.0938(12) 0.6515(9) 0.0430(6) 0.0343 1.0000 Uani . .
C104 C -0.0898(12) 0.5583(9) 0.0373(6) 0.0369 1.0000 Uani . .
C105 C -0.1953(14) 0.4818(9) 0.0117(7) 0.0453 1.0000 Uani . .
C106 C -0.3069(13) 0.4916(9) -0.0092(7) 0.0422 1.0000 Uani . .
C107 C -0.3133(12) 0.5793(11) -0.0038(7) 0.0443 1.0000 Uani . .
C108 C -0.2028(12) 0.6610(9) 0.0221(6) 0.0351 1.0000 Uani . .
Cl1 Cl 1.0551(4) 0.6993(4) 0.2911(2) 0.0843 1.0000 Uani . .
Cl2 Cl 0.8810(6) 0.7829(4) 0.3417(3) 0.0995 1.0000 Uani . .
O3 O 0.8951(8) 1.0876(7) 0.1128(5) 0.0517 1.0000 Uani . U
C2 C 1.009(2) 1.4822(14) 0.3660(10) 0.0820 1.0000 Uani . U
C1 C 0.9363(18) 0.6899(13) 0.3374(9) 0.0705 1.0000 Uani . .
C13 C 0.885(2) 1.4335(14) 0.3353(10) 0.0746 1.0000 Uani . U
C6 C 1.051(2) 1.5443(16) 0.4266(12) 0.0947 1.0000 Uani . U
Cl4 Cl 0.4759(11) 1.7154(7) 0.3705(5) 0.1715 1.0000 Uani . .
C20 C 0.842(2) 1.5158(14) 0.4331(11) 0.0887 1.0000 Uani . U
C21 C 0.954(3) 1.5534(16) 0.4581(12) 0.0986 1.0000 Uani . U
C16 C 0.812(2) 1.4452(15) 0.3682(14) 0.0982 1.0000 Uani . U
O1 O 0.4873(9) 0.1939(7) 0.3599(6) 0.0703 1.0000 Uani D U
Cl3 Cl 0.5942(11) 1.5703(9) 0.3562(7) 0.2070 1.0000 Uani . .
C24 C 0.4611(18) 0.9555(13) 0.0846(9) 0.0790 1.0000 Uani D U
O22 O 0.4382(17) 0.9944(11) 0.0203(9) 0.1342 1.0000 Uani D U
C23 C 0.543(3) 1.648(2) 0.3240(16) 0.1398 1.0000 Uani . .
C22 C 0.429(2) 0.2493(16) 0.4135(10) 0.0967 1.0000 Uani D U
H41 H 0.0532 0.9488 0.0179 0.0471 1.0000 Uiso . .
H81 H 0.3160 1.2503 0.1201 0.0482 1.0000 Uiso . .
H101 H 0.5551 1.2043 0.2097 0.0391 1.0000 Uiso . .
H141 H 0.6434 1.2484 0.0103 0.0453 1.0000 Uiso . .
H171 H 0.8732 1.2310 0.1850 0.0490 1.0000 Uiso . .
H191 H 0.6569 1.0867 0.2653 0.0363 1.0000 Uiso . .
H271 H 0.6162 0.8599 0.2880 0.0431 1.0000 Uiso . .
H291 H 0.3872 0.9729 0.2765 0.0492 1.0000 Uiso . .
H311 H 0.0630 0.8688 0.2093 0.0471 1.0000 Uiso . .
H331 H 0.2951 1.0943 0.2188 0.0412 1.0000 Uiso . .
H351 H 0.2383 1.0329 0.2960 0.0422 1.0000 Uiso . .
H352 H 0.1609 0.9410 0.3176 0.0422 1.0000 Uiso . .
H362 H 0.0430 1.0454 0.2605 0.0512 1.0000 Uiso . .
H361 H -0.0272 0.9599 0.2896 0.0513 1.0000 Uiso . .
H481 H 0.2671 0.6674 0.1449 0.0423 1.0000 Uiso . .
H561 H 0.8343 0.9194 0.1229 0.0463 1.0000 Uiso . .
H621 H 0.4502 0.5439 0.1390 0.0543 1.0000 Uiso . .
H661 H 0.8260 0.6930 0.1821 0.0473 1.0000 Uiso . .
H671 H 0.8621 0.5545 0.1828 0.0631 1.0000 Uiso . .
H681 H 0.6966 0.4133 0.1608 0.0521 1.0000 Uiso . .
H691 H 0.4915 0.4051 0.1362 0.0651 1.0000 Uiso . .
H702 H 0.5867 1.0338 0.3398 0.0692 1.0000 Uiso . .
H701 H 0.5364 0.9456 0.3693 0.0691 1.0000 Uiso . .
H711 H 0.7952 1.0491 0.3701 0.0722 1.0000 Uiso . .
H712 H 0.7503 0.9489 0.3861 0.0723 1.0000 Uiso . .
H851 H 0.8644 1.2475 0.2963 0.0662 1.0000 Uiso . .
H852 H 0.7267 1.2484 0.2815 0.0660 1.0000 Uiso . .
H862 H 0.9423 1.3843 0.2541 0.0621 1.0000 Uiso . .
H861 H 0.8044 1.3847 0.2427 0.0623 1.0000 Uiso . .
H911 H 0.4286 1.3368 0.2236 0.0412 1.0000 Uiso . .
H912 H 0.4004 1.2412 0.2459 0.0412 1.0000 Uiso . .
H922 H 0.2476 1.2938 0.2824 0.0631 1.0000 Uiso . .
H921 H 0.1737 1.2191 0.2175 0.0632 1.0000 Uiso . .
H941 H 0.3026 1.4620 0.2902 0.1081 1.0000 Uiso . .
H951 H 0.2376 1.5760 0.2569 0.0951 1.0000 Uiso . .
H961 H 0.1107 1.5382 0.1581 0.0960 1.0000 Uiso . .
H971 H 0.0331 1.3781 0.0940 0.0911 1.0000 Uiso . .
H981 H 0.0934 1.2682 0.1301 0.0700 1.0000 Uiso . .
H1041 H -0.0131 0.5515 0.0514 0.0433 1.0000 Uiso . .
H1051 H -0.1928 0.4211 0.0078 0.0590 1.0000 Uiso . .
H1061 H -0.3803 0.4377 -0.0269 0.0552 1.0000 Uiso . .
H1071 H -0.3904 0.5855 -0.0172 0.0552 1.0000 Uiso . .
H1081 H -0.2047 0.7222 0.0242 0.0421 1.0000 Uiso . .
H21 H 1.0733 1.4707 0.3434 0.0903 1.0000 Uiso . .
H11 H 0.9678 0.6888 0.3804 0.1061 1.0000 Uiso . .
H12 H 0.8663 0.6305 0.3185 0.1061 1.0000 Uiso . .
H61 H 1.1362 1.5780 0.4448 0.1152 1.0000 Uiso . .
H241 H 0.3829 0.9098 0.0891 0.1131 1.0000 Uiso . .
H243 H 0.4902 1.0067 0.1223 0.1131 1.0000 Uiso . .
H242 H 0.5233 0.9254 0.0788 0.1131 1.0000 Uiso . .
H231 H 0.6218 1.6932 0.3119 0.1801 1.0000 Uiso . .
H232 H 0.4878 1.6125 0.2839 0.1801 1.0000 Uiso . .
H371 H 0.0838 0.9961 0.4139 0.0991 1.0000 Uiso . .
H372 H 0.1039 1.1050 0.5146 0.1038 1.0000 Uiso . .
H373 H 0.1186 1.2628 0.5132 0.1108 1.0000 Uiso . .
H374 H 0.1028 1.3044 0.4209 0.1368 1.0000 Uiso . .
H375 H 0.0627 1.1947 0.3214 0.0973 1.0000 Uiso . .
H721 H 0.6344 0.9159 0.4762 0.1108 1.0000 Uiso . .
H722 H 0.6128 0.9818 0.5823 0.1467 1.0000 Uiso . .
H723 H 0.6992 1.1535 0.6210 0.1173 1.0000 Uiso . .
H724 H 0.7992 1.2492 0.5647 0.1170 1.0000 Uiso . .
H725 H 0.8342 1.1659 0.4658 0.1308 1.0000 Uiso . .

loop_
_atom_site_aniso_label
_atom_site_aniso_U_11
_atom_site_aniso_U_22
_atom_site_aniso_U_33
_atom_site_aniso_U_23
_atom_site_aniso_U_13
_atom_site_aniso_U_12
P1 0.0265(18) 0.0262(19) 0.043(2) 0.0116(16) 0.0079(16) 0.0075(16)
O2 0.024(4) 0.018(4) 0.047(5) 0.010(4) 0.007(4) 0.008(4)
C3 0.019(7) 0.033(8) 0.047(9) 0.012(7) 0.009(6) 0.010(7)
C4 0.025(7) 0.037(9) 0.052(9) 0.014(7) -0.001(6) 0.012(7)
C5 0.030(7) 0.025(7) 0.049(9) 0.026(7) 0.012(7) 0.012(7)
O6 0.064(6) 0.045(6) 0.079(7) 0.028(5) 0.018(5) 0.016(5)
C7 0.033(7) 0.024(7) 0.040(8) 0.013(6) 0.008(6) 0.018(6)
C8 0.031(7) 0.041(8) 0.041(8) 0.015(7) 0.010(6) 0.024(7)
C9 0.046(9) 0.024(7) 0.044(9) 0.014(6) 0.017(7) 0.015(7)
C10 0.019(7) 0.017(7) 0.052(9) 0.013(6) 0.003(6) 0.005(6)
C11 0.035(8) 0.024(7) 0.028(8) 0.005(6) -0.003(6) 0.010(6)
C12 0.027(7) 0.017(6) 0.040(8) 0.001(6) -0.004(6) 0.011(6)
O13 0.031(5) 0.039(5) 0.048(6) 0.017(4) 0.010(4) 0.021(4)
C14 0.035(8) 0.027(7) 0.053(9) 0.015(7) 0.010(7) 0.010(6)
C15 0.039(8) 0.012(6) 0.037(8) 0.004(6) 0.001(7) 0.006(6)
O16 0.029(5) 0.030(5) 0.046(5) 0.013(4) 0.000(4) 0.016(4)
C17 0.042(8) 0.024(7) 0.049(9) 0.017(6) 0.011(7) 0.017(6)
C18 0.025(7) 0.040(8) 0.031(8) 0.005(7) -0.006(6) 0.011(7)
C19 0.025(6) 0.034(7) 0.030(6) 0.007(5) 0.003(5) 0.015(5)
C26 0.027(7) 0.030(8) 0.048(9) 0.023(6) 0.003(6) 0.012(6)
C27 0.039(8) 0.024(7) 0.047(9) 0.011(6) 0.006(7) 0.018(7)
C28 0.042(8) 0.026(7) 0.024(7) 0.001(6) 0.002(6) 0.005(7)
C29 0.027(8) 0.037(8) 0.047(8) 0.022(7) 0.013(6) 0.021(7)
C30 0.031(8) 0.037(8) 0.045(8) 0.023(7) 0.019(7) 0.023(7)
C31 0.034(7) 0.033(7) 0.039(8) 0.019(6) 0.010(6) 0.015(7)
C32 0.025(7) 0.017(6) 0.039(8) 0.013(6) 0.001(6) 0.009(6)
C33 0.027(6) 0.034(7) 0.034(6) 0.008(5) -0.005(5) 0.016(6)
C35 0.031(7) 0.032(7) 0.040(8) 0.007(6) -0.010(6) 0.021(6)
C36 0.033(7) 0.045(8) 0.038(8) 0.008(7) 0.012(6) 0.021(7)
C37 0.053(8) 0.067(8) 0.077(9) 0.022(7) 0.028(7) 0.026(7)
C38 0.069(10) 0.091(12) 0.085(13) 0.014(10) 0.012(9) 0.054(10)
C39 0.075(11) 0.135(16) 0.037(9) 0.005(10) 0.018(8) 0.018(11)
C40 0.088(12) 0.076(12) 0.102(14) -0.021(11) 0.025(10) 0.025(10)
C41 0.163(17) 0.093(12) 0.071(12) 0.036(10) 0.059(11) 0.083(13)
C42 0.091(11) 0.070(10) 0.072(10) 0.016(9) 0.038(9) 0.040(9)
C46 0.045(9) 0.022(7) 0.028(7) 0.006(6) -0.005(6) 0.001(7)
O47 0.024(5) 0.026(5) 0.039(5) 0.004(4) 0.007(4) 0.004(4)
C48 0.026(7) 0.019(6) 0.051(9) 0.019(6) 0.013(6) 0.014(6)
C49 0.032(8) 0.032(8) 0.053(9) 0.020(7) 0.014(7) 0.026(7)
O50 0.032(5) 0.027(5) 0.044(5) 0.015(4) 0.005(4) 0.014(4)
P51 0.0296(19) 0.0263(19) 0.042(2) 0.0135(16) 0.0070(16) 0.0113(16)
O52 0.028(5) 0.024(5) 0.050(6) 0.016(4) 0.007(4) 0.012(4)
C54 0.023(7) 0.013(6) 0.049(8) 0.002(6) 0.008(6) 0.006(6)
C56 0.038(8) 0.021(7) 0.051(9) 0.009(6) 0.015(7) 0.019(7)
C58 0.015(6) 0.021(7) 0.043(8) 0.001(6) 0.002(6) -0.002(6)
O60 0.030(5) 0.032(5) 0.047(6) 0.011(4) 0.006(4) 0.005(4)
C61 0.043(9) 0.028(8) 0.036(8) 0.006(6) 0.013(6) 0.009(7)
C62 0.042(8) 0.043(9) 0.045(9) 0.015(7) 0.009(7) 0.019(8)
C66 0.024(8) 0.041(8) 0.044(9) 0.016(7) 0.003(6) 0.011(7)
C67 0.046(9) 0.038(9) 0.068(10) 0.026(8) 0.010(7) 0.032(8)
C68 0.058(10) 0.020(8) 0.050(9) 0.006(6) 0.000(7) 0.016(8)
C69 0.061(11) 0.036(9) 0.060(10) 0.023(8) 0.007(8) 0.018(8)
C70 0.051(8) 0.066(8) 0.050(8) 0.010(7) 0.006(7) 0.022(7)
C71 0.051(10) 0.089(13) 0.035(9) -0.006(9) 0.002(7) 0.023(9)
C72 0.057(9) 0.102(11) 0.094(11) -0.003(10) 0.011(9) 0.017(9)
C74 0.094(11) 0.120(13) 0.119(14) -0.006(12) 0.008(11) 0.042(11)
C76 0.089(12) 0.150(16) 0.048(9) 0.006(10) 0.005(9) 0.002(12)
C77 0.088(12) 0.090(12) 0.111(15) -0.021(12) 0.013(11) 0.018(11)
C78 0.169(17) 0.108(13) 0.079(12) 0.033(11) 0.050(12) 0.071(13)
C79 0.103(12) 0.087(11) 0.082(11) 0.008(9) 0.036(9) 0.037(10)
C85 0.054(8) 0.043(7) 0.053(8) 0.006(6) 0.002(6) 0.030(7)
C86 0.073(10) 0.025(7) 0.044(9) 0.008(7) 0.017(8) 0.017(7)
C91 0.034(7) 0.025(7) 0.039(8) 0.004(6) 0.009(6) 0.008(6)
C92 0.045(9) 0.041(9) 0.053(9) 0.010(7) 0.018(7) 0.018(7)
C93 0.036(8) 0.025(8) 0.049(9) 0.004(7) 0.010(7) 0.007(7)
C94 0.079(10) 0.050(9) 0.125(14) 0.038(10) 0.005(10) 0.043(9)
C95 0.087(11) 0.041(8) 0.103(12) 0.008(8) -0.009(10) 0.029(8)
C96 0.092(12) 0.058(10) 0.088(12) 0.020(9) 0.012(10) 0.029(9)
C97 0.052(8) 0.068(10) 0.095(12) 0.051(9) 0.017(8) 0.032(8)
C98 0.062(9) 0.047(8) 0.061(9) 0.006(7) 0.014(8) 0.023(8)
O102 0.031(5) 0.048(6) 0.050(6) 0.018(5) 0.010(4) 0.017(5)
C103 0.033(8) 0.045(9) 0.024(7) 0.008(6) 0.010(6) 0.013(7)
C104 0.038(8) 0.023(8) 0.042(8) -0.001(6) 0.007(7) 0.006(7)
C105 0.054(10) 0.017(7) 0.067(10) 0.011(7) 0.013(8) 0.015(8)
C106 0.033(8) 0.030(8) 0.065(10) 0.009(7) 0.002(7) 0.015(7)
C107 0.022(7) 0.056(10) 0.057(10) 0.014(8) 0.002(7) 0.017(8)
C108 0.031(8) 0.027(7) 0.047(9) 0.011(6) 0.000(6) 0.011(7)
Cl1 0.069(3) 0.109(4) 0.052(3) 0.015(3) 0.012(2) 0.005(3)
Cl2 0.145(5) 0.075(3) 0.080(4) 0.009(3) 0.004(3) 0.050(4)
O3 0.034(5) 0.044(5) 0.093(7) 0.038(5) 0.028(5) 0.020(4)
C2 0.087(10) 0.063(9) 0.074(10) -0.003(8) 0.007(9) 0.013(9)
C1 0.081(12) 0.083(13) 0.074(12) 0.043(10) 0.034(10) 0.044(11)
C13 0.076(9) 0.065(9) 0.090(11) 0.032(8) 0.032(9) 0.020(8)
C6 0.072(10) 0.090(11) 0.120(13) 0.038(10) 0.009(10) 0.021(9)
Cl4 0.240(11) 0.154(7) 0.137(7) 0.050(6) 0.050(7) 0.079(8)
C20 0.100(12) 0.054(9) 0.098(12) 0.011(9) -0.003(10) 0.019(9)
C21 0.113(13) 0.075(11) 0.095(12) 0.005(10) 0.015(11) 0.028(10)
C16 0.102(12) 0.066(10) 0.134(15) 0.037(11) 0.011(11) 0.033(10)
O1 0.033(5) 0.060(6) 0.135(8) 0.071(6) 0.004(5) 0.013(5)
Cl3 0.188(9) 0.217(11) 0.260(13) 0.124(10) 0.004(8) 0.098(9)
C24 0.074(8) 0.069(8) 0.077(8) -0.010(7) -0.003(7) 0.023(7)
O22 0.129(9) 0.079(8) 0.149(10) -0.009(8) 0.035(8) 0.000(8)
C23 0.14(2) 0.12(2) 0.16(3) 0.04(2) 0.01(2) 0.05(2)
C22 0.083(8) 0.091(8) 0.087(8) -0.003(7) -0.002(7) 0.014(7)

loop_
_atom_type_symbol
_atom_type_scat_dispersion_real
_atom_type_scat_dispersion_imag
_atom_type_scat_Cromer_Mann_a1
_atom_type_scat_Cromer_Mann_b1
_atom_type_scat_Cromer_Mann_a2
_atom_type_scat_Cromer_Mann_b2
_atom_type_scat_Cromer_Mann_a3
_atom_type_scat_Cromer_Mann_b3
_atom_type_scat_Cromer_Mann_a4
_atom_type_scat_Cromer_Mann_b4
_atom_type_scat_Cromer_Mann_c
_atom_type_scat_source
C 0.0033 0.0016 2.3100 20.8439 1.0200 10.2075 1.5886 0.5687 0.8650 51.6512 0.2156 'International Tables Vol C 4.2.6.8 and 6.1.1.4'
H 0.0000 0.0000 0.4930 10.5109 0.3229 26.1257 0.1402 3.1424 0.0408 57.7998 0.0030 'International Tables Vol C 4.2.6.8 and 6.1.1.4'
Cl 0.1484 0.1585 11.4604 0.0104 7.1964 1.1662 6.2556 18.5194 1.6455 47.7784 -9.5574 'International Tables Vol C 4.2.6.8 and 6.1.1.4'
O 0.0106 0.0060 3.0485 13.2771 2.2868 5.7011 1.5463 0.3239 0.8670 32.9089 0.2508 'International Tables Vol C 4.2.6.8 and 6.1.1.4'
P 0.1023 0.0942 6.4345 1.9067 4.1791 27.1570 1.7800 0.5260 1.4908 68.1645 1.1149 'International Tables Vol C 4.2.6.8 and 6.1.1.4'

loop_
_geom_angle_atom_site_label_1
_geom_angle_atom_site_label_2
_geom_angle_atom_site_label_3
_geom_angle_site_symmetry_3
_geom_angle
_geom_angle_publ_flag
O2 P1 O47 . 106.5(5) yes
O2 P1 O102 . 114.0(5) yes
O47 P1 O102 . 111.3(5) yes
O2 P1 C103 . 103.9(5) yes
O47 P1 C103 . 103.2(5) yes
O102 P1 C103 . 116.9(6) yes
P1 O2 C3 . 121.7(7) yes
O2 C3 C4 . 115.9(11) yes
O2 C3 C32 . 121.7(11) yes
C4 C3 C32 . 122.2(11) yes
C3 C4 C5 . 120.6(12) yes
C3 C4 H41 . 120.3 no
C5 C4 H41 . 119.1 no
C4 C5 O6 . 118.2(12) yes
C4 C5 C7 . 120.1(11) yes
O6 C5 C7 . 121.6(11) yes
C5 C7 C8 . 121.3(10) yes
C5 C7 C33 . 117.0(10) yes
C8 C7 C33 . 121.7(11) yes
C7 C8 C9 . 111.2(10) yes
C7 C8 C91 . 113.0(10) yes
C9 C8 C91 . 111.9(10) yes
C7 C8 H81 . 106.9 no
C9 C8 H81 . 107.1 no
C91 C8 H81 . 106.2 no
C8 C9 C10 . 120.4(11) yes
C8 C9 C15 . 120.6(12) yes
C10 C9 C15 . 119.0(12) yes
C9 C10 C11 . 123.1(12) yes
C9 C10 H101 . 118.3 no
C11 C10 H101 . 118.5 no
C10 C11 C12 . 116.0(11) yes
C10 C11 C17 . 122.6(11) yes
C12 C11 C17 . 121.3(11) yes
C11 C12 O13 . 117.7(11) yes
C11 C12 C14 . 121.9(11) yes
O13 C12 C14 . 120.3(11) yes
C12 C14 C15 . 119.2(12) yes
C12 C14 H141 . 120.6 no
C15 C14 H141 . 120.2 no
C14 C15 C9 . 120.6(12) yes
C14 C15 O16 . 120.1(11) yes
C9 C15 O16 . 119.3(12) yes
C11 C17 C18 . 109.8(10) yes
C11 C17 C85 . 114.4(11) yes
C18 C17 C85 . 113.8(11) yes
C11 C17 H171 . 106.4 no
C18 C17 H171 . 105.7 no
C85 C17 H171 . 105.9 no
C17 C18 C19 . 119.5(11) yes
C17 C18 C58 . 120.4(11) yes
C19 C18 C58 . 120.1(12) yes
C18 C19 C26 . 123.4(12) yes
C18 C19 H191 . 119.1 no
C26 C19 H191 . 117.4 no
C19 C26 C27 . 123.5(11) yes
C19 C26 C54 . 115.0(11) yes
C27 C26 C54 . 121.4(10) yes
C26 C27 C28 . 109.7(10) yes
C26 C27 C70 . 111.7(11) yes
C28 C27 C70 . 113.7(11) yes
C26 C27 H271 . 108.0 no
C28 C27 H271 . 107.0 no
C70 C27 H271 . 106.5 no
C27 C28 C29 . 123.9(11) yes
C27 C28 C49 . 120.2(12) yes
C29 C28 C49 . 115.9(12) yes
C28 C29 C30 . 122.2(12) yes
C28 C29 H291 . 118.8 no
C30 C29 H291 . 119.0 no
C29 C30 C31 . 121.0(12) yes
C29 C30 C46 . 118.1(12) yes
C31 C30 C46 . 120.8(12) yes
C30 C31 C32 . 109.9(10) yes
C30 C31 C35 . 112.7(10) yes
C32 C31 C35 . 114.9(10) yes
C30 C31 H311 . 106.6 no
C32 C31 H311 . 106.0 no
C35 C31 H311 . 106.1 no
C31 C32 C3 . 123.0(10) yes
C31 C32 C33 . 121.2(11) yes
C3 C32 C33 . 115.7(11) yes
C32 C33 C7 . 124.3(11) yes
C32 C33 H331 . 117.9 no
C7 C33 H331 . 117.8 no
C31 C35 C36 . 114.4(10) yes
C31 C35 H351 . 107.5 no
C36 C35 H351 . 109.1 no
C31 C35 H352 . 108.8 no
C36 C35 H352 . 108.8 no
H351 C35 H352 . 108.1 no
C35 C36 C37 . 115.4(12) yes
C35 C36 H362 . 107.5 no
C37 C36 H362 . 107.9 no
C35 C36 H361 . 108.4 no
C37 C36 H361 . 109.5 no
H362 C36 H361 . 108.0 no
C36 C37 C38 . 119.9(16) yes
C36 C37 C42 . 121.4(16) yes
C38 C37 C42 . 118.5(17) yes
C37 C38 C39 . 119.9(19) yes
C37 C38 H371 . 119.4 no
C39 C38 H371 . 120.7 no
C38 C39 C40 . 118.9(19) yes
C38 C39 H372 . 120.3 no
C40 C39 H372 . 120.8 no
C39 C40 C41 . 119.6(19) yes
C39 C40 H373 . 121.0 no
C41 C40 H373 . 119.4 no
C40 C41 C42 . 123.5(20) yes
C40 C41 H374 . 117.9 no
C42 C41 H374 . 118.6 no
C37 C42 C41 . 119.4(18) yes
C37 C42 H375 . 119.9 no
C41 C42 H375 . 120.7 no
C30 C46 O47 . 118.5(12) yes
C30 C46 C48 . 123.5(12) yes
O47 C46 C48 . 118.0(11) yes
C46 O47 P1 . 120.7(7) yes
C46 C48 C49 . 116.6(11) yes
C46 C48 H481 . 121.2 no
C49 C48 H481 . 122.2 no
C28 C49 C48 . 123.8(12) yes
C28 C49 O50 . 120.2(12) yes
C48 C49 O50 . 115.9(11) yes
C49 O50 P51 . 123.5(7) yes
O50 P51 O52 . 107.0(5) yes
O50 P51 O60 . 111.9(5) yes
O52 P51 O60 . 115.3(5) yes
O50 P51 C61 . 99.7(5) yes
O52 P51 C61 . 102.6(5) yes
O60 P51 C61 . 118.6(6) yes
P51 O52 C54 . 121.2(7) yes
C26 C54 O52 . 118.9(10) yes
C26 C54 C56 . 122.9(11) yes
O52 C54 C56 . 118.0(10) yes
C54 C56 C58 . 120.1(11) yes
C54 C56 H561 . 119.9 no
C58 C56 H561 . 120.0 no
C56 C58 C18 . 118.4(12) yes
C56 C58 O3 . 117.1(11) yes
C18 C58 O3 . 124.5(11) yes
P51 C61 C62 . 115.2(10) yes
P51 C61 C66 . 125.5(10) yes
C62 C61 C66 . 119.1(12) yes
C61 C62 C69 . 119.5(12) yes
C61 C62 H621 . 120.0 no
C69 C62 H621 . 120.5 no
C61 C66 C67 . 120.6(12) yes
C61 C66 H661 . 119.7 no
C67 C66 H661 . 119.6 no
C66 C67 C68 . 119.9(12) yes
C66 C67 H671 . 119.9 no
C68 C67 H671 . 120.1 no
C67 C68 C69 . 121.6(12) yes
C67 C68 H681 . 119.0 no
C69 C68 H681 . 119.4 no
C62 C69 C68 . 119.2(13) yes
C62 C69 H691 . 120.3 no
C68 C69 H691 . 120.5 no
C27 C70 C71 . 114.6(13) yes
C27 C70 H702 . 108.8 no
C71 C70 H702 . 108.9 no
C27 C70 H701 . 109.6 no
C71 C70 H701 . 107.8 no
H702 C70 H701 . 106.9 no
C70 C71 C72 . 112.2(15) yes
C70 C71 H711 . 109.4 no
C72 C71 H711 . 110.0 no
C70 C71 H712 . 107.4 no
C72 C71 H712 . 110.6 no
H711 C71 H712 . 107.0 no
C71 C72 C74 . 139(3) yes
C71 C72 C79 . 115.7(20) yes
C74 C72 C79 . 105(2) yes
C72 C74 C76 . 145(3) yes
C72 C74 H725 . 108.3 no
C76 C74 H725 . 107.1 no
C74 C76 C77 . 106(3) yes
C74 C76 H724 . 127.8 no
C77 C76 H724 . 126.4 no
C76 C77 C78 . 126(2) yes
C76 C77 H723 . 115.8 no
C78 C77 H723 . 117.9 no
C77 C78 C79 . 117(2) yes
C77 C78 H722 . 121.2 no
C79 C78 H722 . 121.8 no
C72 C79 C78 . 119(2) yes
C72 C79 H721 . 120.2 no
C78 C79 H721 . 120.5 no
C17 C85 C86 . 111.5(12) yes
C17 C85 H851 . 110.2 no
C86 C85 H851 . 109.8 no
C17 C85 H852 . 108.0 no
C86 C85 H852 . 109.2 no
H851 C85 H852 . 108.0 no
C85 C86 C13 . 115.8(13) yes
C85 C86 H862 . 108.8 no
C13 C86 H862 . 109.1 no
C85 C86 H861 . 107.9 no
C13 C86 H861 . 108.2 no
H862 C86 H861 . 106.7 no
C8 C91 C92 . 113.2(11) yes
C8 C91 H911 . 108.7 no
C92 C91 H911 . 108.9 no
C8 C91 H912 . 108.5 no
C92 C91 H912 . 110.2 no
H911 C91 H912 . 107.2 no
C91 C92 C93 . 114.2(11) yes
C91 C92 H922 . 110.0 no
C93 C92 H922 . 108.5 no
C91 C92 H921 . 109.0 no
C93 C92 H921 . 107.3 no
H922 C92 H921 . 107.6 no
C92 C93 C94 . 120.3(14) yes
C92 C93 C98 . 122.2(13) yes
C94 C93 C98 . 117.4(15) yes
C93 C94 C95 . 121.5(18) yes
C93 C94 H941 . 119.8 no
C95 C94 H941 . 118.6 no
C94 C95 C96 . 119.3(17) yes
C94 C95 H951 . 120.3 no
C96 C95 H951 . 120.4 no
C95 C96 C97 . 119.5(18) yes
C95 C96 H961 . 119.2 no
C97 C96 H961 . 121.3 no
C96 C97 C98 . 119.0(17) yes
C96 C97 H971 . 121.0 no
C98 C97 H971 . 120.0 no
C93 C98 C97 . 123.2(15) yes
C93 C98 H981 . 118.6 no
C97 C98 H981 . 118.2 no
P1 C103 C104 . 117.0(10) yes
P1 C103 C108 . 123.6(10) yes
C104 C103 C108 . 119.4(12) yes
C103 C104 C105 . 119.6(12) yes
C103 C104 H1041 . 119.5 no
C105 C104 H1041 . 120.9 no
C104 C105 C106 . 120.9(12) yes
C104 C105 H1051 . 119.8 no
C106 C105 H1051 . 119.3 no
C105 C106 C107 . 120.5(12) yes
C105 C106 H1061 . 120.4 no
C107 C106 H1061 . 119.1 no
C106 C107 C108 . 119.6(12) yes
C106 C107 H1071 . 120.1 no
C108 C107 H1071 . 120.4 no
C107 C108 C103 . 120.0(11) yes
C107 C108 H1081 . 120.6 no
C103 C108 H1081 . 119.4 no
C13 C2 C6 . 127(2) yes
C13 C2 H21 . 116.5 no
C6 C2 H21 . 116.0 no
Cl2 C1 Cl1 . 111.8(9) yes
Cl2 C1 H11 . 109.7 no
Cl1 C1 H11 . 109.3 no
Cl2 C1 H12 . 108.8 no
Cl1 C1 H12 . 109.1 no
H11 C1 H12 . 108.1 no
C86 C13 C2 . 117.9(18) yes
C86 C13 C16 . 130(2) yes
C2 C13 C16 . 112(2) yes
C2 C6 C21 . 112.9(20) yes
C2 C6 H61 . 124.8 no
C21 C6 H61 . 122.3 no
C21 C20 C16 . 117(2) yes
C6 C21 C20 . 123(2) yes
C20 C16 C13 . 127(2) yes
O22 C24 H241 . 109.3 no
O22 C24 H243 . 110.4 no
H241 C24 H243 . 109.3 no
O22 C24 H242 . 108.9 no
H241 C24 H242 . 109.0 no
H243 C24 H242 . 109.9 no
C24 O22 O22 2_675 110(2) yes
Cl3 C23 Cl4 . 118.6(20) yes
Cl3 C23 H231 . 106.0 no
Cl4 C23 H231 . 107.3 no
Cl3 C23 H232 . 107.9 no
Cl4 C23 H232 . 110.4 no
H231 C23 H232 . 105.8 no

loop_
_geom_bond_atom_site_label_1
_geom_bond_atom_site_label_2
_geom_bond_site_symmetry_2
_geom_bond_distance
_geom_bond_publ_flag
P1 O2 . 1.582(9) yes
P1 O47 . 1.584(9) yes
P1 O102 . 1.473(9) yes
P1 C103 . 1.768(13) yes
O2 C3 . 1.412(15) yes
C3 C4 . 1.408(19) yes
C3 C32 . 1.367(17) yes
C4 C5 . 1.364(18) yes
C4 H41 . 0.950 no
C5 O6 . 1.349(16) yes
C5 C7 . 1.433(18) yes
C7 C8 . 1.531(18) yes
C7 C33 . 1.373(17) yes
C8 C9 . 1.565(18) yes
C8 C91 . 1.546(18) yes
C8 H81 . 0.995 no
C9 C10 . 1.390(18) yes
C9 C15 . 1.359(18) yes
C10 C11 . 1.402(18) yes
C10 H101 . 0.941 no
C11 C12 . 1.396(18) yes
C11 C17 . 1.517(18) yes
C12 O13 . 1.362(15) yes
C12 C14 . 1.388(18) yes
C14 C15 . 1.406(18) yes
C14 H141 . 0.951 no
C15 O16 . 1.376(15) yes
C17 C18 . 1.589(18) yes
C17 C85 . 1.50(2) yes
C17 H171 . 1.000 no
C18 C19 . 1.395(17) yes
C18 C58 . 1.370(18) yes
C19 C26 . 1.351(17) yes
C19 H191 . 0.947 no
C26 C27 . 1.533(18) yes
C26 C54 . 1.444(18) yes
C27 C28 . 1.507(18) yes
C27 C70 . 1.52(2) yes
C27 H271 . 0.995 no
C28 C29 . 1.427(18) yes
C28 C49 . 1.394(18) yes
C29 C30 . 1.368(18) yes
C29 H291 . 0.956 no
C30 C31 . 1.532(18) yes
C30 C46 . 1.385(18) yes
C31 C32 . 1.498(17) yes
C31 C35 . 1.524(18) yes
C31 H311 . 1.001 no
C32 C33 . 1.432(17) yes
C33 H331 . 0.941 no
C35 C36 . 1.512(18) yes
C35 H351 . 0.991 no
C35 H352 . 0.976 no
C36 C37 . 1.50(2) yes
C36 H362 . 0.988 no
C36 H361 . 0.974 no
C37 C38 . 1.39(3) yes
C37 C42 . 1.40(2) yes
C38 C39 . 1.42(3) yes
C38 H371 . 0.959 no
C39 C40 . 1.42(3) yes
C39 H372 . 0.975 no
C40 C41 . 1.30(3) yes
C40 H373 . 0.954 no
C41 C42 . 1.39(3) yes
C41 H374 . 0.985 no
C42 H375 . 0.960 no
C46 O47 . 1.432(15) yes
C46 C48 . 1.381(18) yes
C48 C49 . 1.386(18) yes
C48 H481 . 0.936 no
C49 O50 . 1.395(15) yes
O50 P51 . 1.587(9) yes
P51 O52 . 1.575(9) yes
P51 O60 . 1.448(10) yes
P51 C61 . 1.776(14) yes
O52 C54 . 1.438(14) yes
C54 C56 . 1.333(17) yes
C56 C58 . 1.411(18) yes
C56 H561 . 0.945 no
C58 O3 . 1.359(15) yes
C61 C62 . 1.424(19) yes
C61 C66 . 1.368(18) yes
C62 C69 . 1.39(2) yes
C62 H621 . 0.949 no
C66 C67 . 1.383(19) yes
C66 H661 . 0.950 no
C67 C68 . 1.365(19) yes
C67 H671 . 0.944 no
C68 C69 . 1.37(2) yes
C68 H681 . 0.942 no
C69 H691 . 0.939 no
C70 C71 . 1.53(2) yes
C70 H702 . 0.990 no
C70 H701 . 0.980 no
C71 C72 . 1.43(3) yes
C71 H711 . 0.990 no
C71 H712 . 0.987 no
C72 C74 . 1.12(3) yes
C72 C79 . 1.53(3) yes
C74 C76 . 1.48(3) yes
C74 H725 . 1.025 no
C76 C77 . 1.21(3) yes
C76 H724 . 0.971 no
C77 C78 . 1.49(3) yes
C77 H723 . 0.958 no
C78 C79 . 1.36(3) yes
C78 H722 . 0.982 no
C79 H721 . 0.986 no
C85 C86 . 1.55(2) yes
C85 H851 . 0.980 no
C85 H852 . 0.976 no
C86 C13 . 1.47(2) yes
C86 H862 . 0.976 no
C86 H861 . 0.986 no
C91 C92 . 1.528(19) yes
C91 H911 . 0.989 no
C91 H912 . 0.994 no
C92 C93 . 1.48(2) yes
C92 H922 . 0.977 no
C92 H921 . 0.987 no
C93 C94 . 1.39(2) yes
C93 C98 . 1.40(2) yes
C94 C95 . 1.42(2) yes
C94 H941 . 0.959 no
C95 C96 . 1.39(3) yes
C95 H951 . 0.940 no
C96 C97 . 1.43(3) yes
C96 H961 . 0.946 no
C97 C98 . 1.37(2) yes
C97 H971 . 0.954 no
C98 H981 . 0.945 no
C103 C104 . 1.442(19) yes
C103 C108 . 1.354(18) yes
C104 C105 . 1.355(19) yes
C104 H1041 . 0.950 no
C105 C106 . 1.38(2) yes
C105 H1051 . 0.938 no
C106 C107 . 1.37(2) yes
C106 H1061 . 0.948 no
C107 C108 . 1.428(19) yes
C107 H1071 . 0.945 no
C108 H1081 . 0.951 no
Cl1 C1 . 1.732(17) yes
Cl2 C1 . 1.746(19) yes
C2 C13 . 1.40(3) yes
C2 C6 . 1.40(3) yes
C2 H21 . 0.953 no
C1 H11 . 0.975 no
C1 H12 . 0.979 no
C13 C16 . 1.16(3) yes
C6 C21 . 1.38(3) yes
C6 H61 . 0.942 no
Cl4 C23 . 1.71(3) yes
C20 C21 . 1.24(3) yes
C20 C16 . 1.52(3) yes
O1 C22 . 1.61(2) yes
Cl3 C23 . 1.74(3) yes
C24 O22 . 1.66(2) yes
C24 H241 . 0.965 no
C24 H243 . 0.959 no
C24 H242 . 0.972 no
O22 O22 2_675 1.70(3) yes
C23 H231 . 1.028 no
C23 H232 . 0.968 no
